data_1505274
loop_
_publ_author_name
'Souweha, Michael Santos'
'Arab, Akram'
'ApSimon, Megan'
'Fallis, Alex G.'

_publ_section_title
;
 Diene-transmissive cycloadditions: control of monocycloaddition by
 self-assembly on a Lewis acid template.
;
_journal_issue 4
_journal_name_full 'Organic letters'
_journal_page_first 615
_journal_page_last 618
_journal_paper_doi 10.1021/ol062869d
_journal_volume 9
_journal_year 2007
_chemical_formula_sum 'C16 H19 N O4'
_chemical_formula_weight 289.32
_chemical_name_systematic
;
  ?
;
_space_group_IT_number 33
_symmetry_cell_setting orthorhombic
_symmetry_space_group_name_Hall 'P 2c -2n'
_symmetry_space_group_name_H-M 'P n a 21'
_atom_sites_solution_hydrogens geom
_atom_sites_solution_primary direct
_atom_sites_solution_secondary difmap
_audit_creation_method SHELXL-97
_cell_angle_alpha 90.00
_cell_angle_beta 90.00
_cell_angle_gamma 90.00
_cell_formula_units_Z 4
_cell_length_a 7.434(3)
_cell_length_b 11.335(5)
_cell_length_c 16.304(7)
_cell_measurement_reflns_used 873
_cell_measurement_temperature 210(2)
_cell_measurement_theta_max 24.74
_cell_measurement_theta_min 2.19
_cell_volume 1373.8(10)
_computing_cell_refinement 'SMART, Bruker (2000)'
_computing_data_collection 'SMART, Bruker (2000)'
_computing_data_reduction 'XPREP, Bruker (2000)'
_computing_molecular_graphics 'SHELXTL, Bruker (2000)'
_computing_publication_material 'SHELXTL, Bruker (2000)'
_computing_structure_refinement 'SHELXL-97 (Sheldrick, 1997)'
_computing_structure_solution 'SHELXS-97 (Sheldrick, 1990)'
_diffrn_ambient_temperature 210(2)
_diffrn_measured_fraction_theta_full 0.984
_diffrn_measured_fraction_theta_max 0.984
_diffrn_measurement_device_type 'CCD area detector'
_diffrn_measurement_method 'phi and omega scans'
_diffrn_radiation_monochromator graphite
_diffrn_radiation_source 'fine-focus sealed tube'
_diffrn_radiation_type MoK\a
_diffrn_radiation_wavelength 0.71073
_diffrn_reflns_av_R_equivalents 0.0274
_diffrn_reflns_av_sigmaI/netI 0.0237
_diffrn_reflns_limit_h_max 8
_diffrn_reflns_limit_h_min -8
_diffrn_reflns_limit_k_max 13
_diffrn_reflns_limit_k_min -13
_diffrn_reflns_limit_l_max 19
_diffrn_reflns_limit_l_min -18
_diffrn_reflns_number 9395
_diffrn_reflns_theta_full 24.74
_diffrn_reflns_theta_max 24.74
_diffrn_reflns_theta_min 2.19
_diffrn_standards_decay_% <1
_exptl_absorpt_coefficient_mu 0.101
_exptl_absorpt_correction_T_max 0.9802
_exptl_absorpt_correction_T_min 0.9561
_exptl_absorpt_correction_type multi-scan
_exptl_absorpt_process_details 'SADABS, Bruker (2000)'
_exptl_crystal_colour colorless
_exptl_crystal_density_diffrn 1.399
_exptl_crystal_density_meas ?
_exptl_crystal_density_method 'not measured'
_exptl_crystal_description block
_exptl_crystal_F_000 616
_exptl_crystal_size_max 0.45
_exptl_crystal_size_mid 0.30
_exptl_crystal_size_min 0.20
_refine_diff_density_max 0.133
_refine_diff_density_min -0.106
_refine_diff_density_rms 0.028
_refine_ls_abs_structure_details 'Flack H D (1983), Acta Cryst. A39, 876-881'
_refine_ls_abs_structure_Flack 0.6(12)
_refine_ls_extinction_method none
_refine_ls_goodness_of_fit_ref 1.057
_refine_ls_hydrogen_treatment constr
_refine_ls_matrix_type full
_refine_ls_number_parameters 191
_refine_ls_number_reflns 2280
_refine_ls_number_restraints 1
_refine_ls_restrained_S_all 1.057
_refine_ls_R_factor_all 0.0348
_refine_ls_R_factor_gt 0.0307
_refine_ls_shift/su_max 0.002
_refine_ls_shift/su_mean 0.001
_refine_ls_structure_factor_coef Fsqd
_refine_ls_weighting_details 'calc w=1/[\s^2^(Fo^2^)+(0.0507P)^2^+0.1682P] where P=(Fo^2^+2Fc^2^)/3'
_refine_ls_weighting_scheme calc
_refine_ls_wR_factor_gt 0.0826
_refine_ls_wR_factor_ref 0.0851
_reflns_number_gt 2105
_reflns_number_total 2280
_reflns_threshold_expression >2sigma(I)
_cod_data_source_file ol062869dsi20061129_124433.cif
_cod_data_source_block af06
_cod_depositor_comments
;
The following automatic conversions were performed:

'_symmetry_cell_setting' value 'Orthorhombic' changed to
'orthorhombic' according to
/home/saulius/struct/CIF-dictionaries/cif_core.dic dictionary named
'cif_core.dic' version 2.4.1 from 2010-06-29.

Automatic conversion script
Id: cif_fix_values 1715 2011-07-08 13:25:40Z adriana 

The following automatic conversions were performed:

'_exptl_crystal_density_meas' value 'n/a' was changed to '?' - the
value is perceived as not measured.

Automatic conversion script
Id: cif_fix_values 3008 2015-01-20 13:52:24Z robertas 
;
_cod_original_cell_volume 1373.9(11)
_cod_original_sg_symbol_H-M Pna2(1)
_cod_database_code 1505274

loop_
_symmetry_equiv_pos_as_xyz
'x, y, z'
'-x, -y, z+1/2'
'x+1/2, -y+1/2, z'
'-x+1/2, y+1/2, z+1/2'

loop_
_atom_site_label
_atom_site_type_symbol
_atom_site_fract_x
_atom_site_fract_y
_atom_site_fract_z
_atom_site_U_iso_or_equiv
_atom_site_adp_type
_atom_site_occupancy
_atom_site_symmetry_multiplicity
_atom_site_calc_flag
_atom_site_refinement_flags
N1 N 0.0938(2) 0.88239(14) 0.36066(10) 0.0328(4) Uani 1 1 d .
O1 O 0.3908(2) 0.85928(15) 0.02087(10) 0.0578(5) Uani 1 1 d .
O2 O 0.2621(2) 0.98832(16) -0.05859(11) 0.0617(5) Uani 1 1 d .
O3 O -0.0770(2) 0.87362(13) 0.24378(9) 0.0468(4) Uani 1 1 d .
O4 O 0.2486(2) 0.94360(15) 0.47449(10) 0.0494(4) Uani 1 1 d .
C1 C 0.4868(5) 0.8318(2) 0.09500(16) 0.0699(8) Uani 1 1 d .
H1A H 0.6122 0.8572 0.0896 0.084 Uiso 1 1 calc R
H1B H 0.4860 0.7462 0.1037 0.084 Uiso 1 1 calc R
C2 C 0.4028(4) 0.8919(2) 0.16737(15) 0.0576(7) Uani 1 1 d .
H2A H 0.4637 0.8669 0.2178 0.069 Uiso 1 1 calc R
H2B H 0.2758 0.8694 0.1715 0.069 Uiso 1 1 calc R
C3 C 0.4182(3) 1.0258(2) 0.15777(12) 0.0391(5) Uani 1 1 d .
H3A H 0.5476 1.0458 0.1615 0.047 Uiso 1 1 calc R
C4 C 0.3520(3) 1.06571(18) 0.07103(12) 0.0350(4) Uani 1 1 d .
H4A H 0.4458 1.1195 0.0495 0.042 Uiso 1 1 calc R
C5 C 0.3300(3) 0.9692(2) 0.00711(15) 0.0442(5) Uani 1 1 d .
C6 C 0.3248(3) 1.08703(17) 0.22837(12) 0.0338(4) Uani 1 1 d .
C7 C 0.1258(2) 1.11650(17) 0.22337(12) 0.0318(4) Uani 1 1 d .
H7A H 0.1183 1.2032 0.2298 0.038 Uiso 1 1 calc R
C8 C 0.0475(3) 1.09032(19) 0.13876(12) 0.0359(5) Uani 1 1 d .
H8A H 0.0328 1.0050 0.1316 0.043 Uiso 1 1 calc R
H8B H -0.0707 1.1277 0.1331 0.043 Uiso 1 1 calc R
C9 C 0.1764(3) 1.13879(17) 0.07418(12) 0.0379(5) Uani 1 1 d .
H9A H 0.2053 1.2211 0.0871 0.045 Uiso 1 1 calc R
H9B H 0.1181 1.1369 0.0203 0.045 Uiso 1 1 calc R
C10 C 0.4043(3) 1.11038(19) 0.29974(13) 0.0415(5) Uani 1 1 d .
H10A H 0.5280 1.0960 0.3064 0.050 Uiso 1 1 calc R
C11 C 0.2966(3) 1.15941(19) 0.36909(13) 0.0457(5) Uani 1 1 d .
H11A H 0.2677 1.2423 0.3582 0.055 Uiso 1 1 calc R
H11B H 0.3669 1.1556 0.4199 0.055 Uiso 1 1 calc R
C12 C 0.1215(3) 1.08801(17) 0.37917(12) 0.0366(5) Uani 1 1 d .
H12A H 0.0399 1.1294 0.4175 0.044 Uiso 1 1 calc R
C13 C 0.0232(2) 1.06448(17) 0.29767(12) 0.0321(4) Uani 1 1 d .
H13A H -0.0979 1.1006 0.3002 0.039 Uiso 1 1 calc R
C14 C 0.1657(3) 0.96636(19) 0.41265(12) 0.0361(5) Uani 1 1 d .
C15 C 0.0031(3) 0.93179(16) 0.29434(12) 0.0321(4) Uani 1 1 d .
C16 C 0.1042(3) 0.75596(18) 0.37498(14) 0.0412(5) Uani 1 1 d .
H16A H 0.1580 0.7178 0.3277 0.062 Uiso 1 1 calc R
H16B H -0.0159 0.7248 0.3837 0.062 Uiso 1 1 calc R
H16C H 0.1773 0.7409 0.4231 0.062 Uiso 1 1 calc R

loop_
_atom_site_aniso_label
_atom_site_aniso_U_11
_atom_site_aniso_U_22
_atom_site_aniso_U_33
_atom_site_aniso_U_23
_atom_site_aniso_U_13
_atom_site_aniso_U_12
N1 0.0328(8) 0.0313(8) 0.0343(9) 0.0025(7) 0.0042(7) 0.0008(6)
O1 0.0733(11) 0.0447(10) 0.0553(11) -0.0013(7) 0.0140(9) 0.0051(8)
O2 0.0653(12) 0.0752(12) 0.0446(10) -0.0118(9) -0.0158(9) 0.0058(9)
O3 0.0609(9) 0.0412(8) 0.0382(8) -0.0006(7) -0.0029(7) -0.0146(7)
O4 0.0507(9) 0.0565(9) 0.0408(8) 0.0104(7) -0.0100(8) -0.0057(7)
C1 0.096(2) 0.0571(16) 0.0564(16) 0.0128(13) 0.0185(14) 0.0330(15)
C2 0.0736(16) 0.0507(15) 0.0484(14) 0.0155(11) 0.0124(12) 0.0238(12)
C3 0.0297(9) 0.0500(12) 0.0377(12) 0.0116(9) -0.0001(9) 0.0013(9)
C4 0.0353(10) 0.0378(11) 0.0318(11) 0.0077(9) 0.0014(9) -0.0055(8)
C5 0.0378(10) 0.0485(13) 0.0464(13) 0.0015(11) 0.0044(10) -0.0016(10)
C6 0.0345(10) 0.0331(10) 0.0339(11) 0.0102(8) -0.0035(9) -0.0070(8)
C7 0.0352(10) 0.0255(9) 0.0348(11) 0.0026(8) -0.0034(8) -0.0001(8)
C8 0.0336(10) 0.0387(11) 0.0354(11) 0.0027(9) -0.0054(8) 0.0043(8)
C9 0.0447(11) 0.0368(11) 0.0321(11) 0.0076(9) -0.0057(9) -0.0015(8)
C10 0.0356(10) 0.0485(12) 0.0406(11) 0.0088(10) -0.0097(10) -0.0151(9)
C11 0.0624(13) 0.0381(11) 0.0367(11) -0.0002(9) -0.0126(10) -0.0119(10)
C12 0.0423(11) 0.0374(11) 0.0300(10) -0.0017(8) 0.0021(8) 0.0016(8)
C13 0.0336(9) 0.0330(10) 0.0298(9) 0.0006(8) 0.0031(9) 0.0041(8)
C14 0.0337(10) 0.0420(11) 0.0324(11) 0.0025(9) 0.0050(9) -0.0015(8)
C15 0.0319(8) 0.0344(10) 0.0299(10) -0.0001(9) 0.0072(9) -0.0016(8)
C16 0.0419(11) 0.0321(10) 0.0497(12) 0.0065(10) 0.0048(10) 0.0021(8)

loop_
_atom_type_symbol
_atom_type_description
_atom_type_scat_dispersion_real
_atom_type_scat_dispersion_imag
_atom_type_scat_source
C C 0.0033 0.0016 'International Tables Vol C Tables 4.2.6.8 and 6.1.1.4'
H H 0.0000 0.0000 'International Tables Vol C Tables 4.2.6.8 and 6.1.1.4'
N N 0.0061 0.0033 'International Tables Vol C Tables 4.2.6.8 and 6.1.1.4'
O O 0.0106 0.0060 'International Tables Vol C Tables 4.2.6.8 and 6.1.1.4'

loop_
_geom_angle_atom_site_label_1
_geom_angle_atom_site_label_2
_geom_angle_atom_site_label_3
_geom_angle
C15 N1 C14 112.76(16)
C15 N1 C16 123.17(17)
C14 N1 C16 124.03(18)
C5 O1 C1 120.5(2)
O1 C1 C2 110.9(2)
C1 C2 C3 109.8(2)
C6 C3 C2 110.06(17)
C6 C3 C4 114.24(16)
C2 C3 C4 110.85(19)
C5 C4 C9 108.51(17)
C5 C4 C3 116.45(18)
C9 C4 C3 112.98(17)
O2 C5 O1 117.2(2)
O2 C5 C4 121.7(2)
O1 C5 C4 121.1(2)
C10 C6 C3 123.54(19)
C10 C6 C7 115.81(19)
C3 C6 C7 120.47(16)
C6 C7 C8 112.17(16)
C6 C7 C13 110.75(15)
C8 C7 C13 116.43(15)
C9 C8 C7 108.30(16)
C8 C9 C4 111.12(16)
C6 C10 C11 119.86(19)
C10 C11 C12 109.77(17)
C14 C12 C13 104.81(16)
C14 C12 C11 109.40(17)
C13 C12 C11 113.57(17)
C15 C13 C12 104.49(16)
C15 C13 C7 113.53(15)
C12 C13 C7 112.04(15)
O4 C14 N1 124.2(2)
O4 C14 C12 127.1(2)
N1 C14 C12 108.72(17)
O3 C15 N1 123.19(17)
O3 C15 C13 127.88(18)
N1 C15 C13 108.93(16)

loop_
_geom_bond_atom_site_label_1
_geom_bond_atom_site_label_2
_geom_bond_distance
N1 C15 1.392(3)
N1 C14 1.382(3)
N1 C16 1.454(3)
O1 C5 1.344(3)
O1 C1 1.438(3)
O2 C5 1.204(3)
O3 C15 1.212(2)
O4 C14 1.210(3)
C1 C2 1.499(4)
C2 C3 1.530(4)
C3 C6 1.513(3)
C3 C4 1.565(3)
C4 C5 1.520(3)
C4 C9 1.547(3)
C6 C10 1.332(3)
C6 C7 1.519(3)
C7 C8 1.526(3)
C7 C13 1.548(3)
C8 C9 1.526(3)
C10 C11 1.493(3)
C11 C12 1.541(3)
C12 C14 1.519(3)
C12 C13 1.540(3)
C13 C15 1.512(3)

loop_
_geom_torsion_atom_site_label_1
_geom_torsion_atom_site_label_2
_geom_torsion_atom_site_label_3
_geom_torsion_atom_site_label_4
_geom_torsion
C5 O1 C1 C2 40.6(3)
O1 C1 C2 C3 -64.0(3)
C1 C2 C3 C6 176.9(2)
C1 C2 C3 C4 49.6(3)
C6 C3 C4 C5 -139.38(18)
C2 C3 C4 C5 -14.4(3)
C6 C3 C4 C9 -12.8(2)
C2 C3 C4 C9 112.24(19)
C1 O1 C5 O2 174.8(2)
C1 O1 C5 C4 -3.2(3)
C9 C4 C5 O2 43.3(3)
C3 C4 C5 O2 172.0(2)
C9 C4 C5 O1 -138.8(2)
C3 C4 C5 O1 -10.0(3)
C2 C3 C6 C10 86.5(2)
C4 C3 C6 C10 -148.10(19)
C2 C3 C6 C7 -88.4(2)
C4 C3 C6 C7 37.1(2)
C10 C6 C7 C8 178.28(17)
C3 C6 C7 C8 -6.5(2)
C10 C6 C7 C13 -49.8(2)
C3 C6 C7 C13 125.41(18)
C6 C7 C8 C9 -45.7(2)
C13 C7 C8 C9 -174.73(15)
C7 C8 C9 C4 70.1(2)
C5 C4 C9 C8 92.1(2)
C3 C4 C9 C8 -38.6(2)
C3 C6 C10 C11 -173.46(19)
C7 C6 C10 C11 1.6(3)
C6 C10 C11 C12 47.2(3)
C10 C11 C12 C14 70.6(2)
C10 C11 C12 C13 -46.0(2)
C14 C12 C13 C15 5.07(19)
C11 C12 C13 C15 124.41(18)
C14 C12 C13 C7 -118.26(17)
C11 C12 C13 C7 1.1(2)
C6 C7 C13 C15 -72.2(2)
C8 C7 C13 C15 57.5(2)
C6 C7 C13 C12 45.9(2)
C8 C7 C13 C12 175.57(16)
C15 N1 C14 O4 179.34(18)
C16 N1 C14 O4 1.8(3)
C15 N1 C14 C12 -0.2(2)
C16 N1 C14 C12 -177.71(17)
C13 C12 C14 O4 177.26(18)
C11 C12 C14 O4 55.2(3)
C13 C12 C14 N1 -3.2(2)
C11 C12 C14 N1 -125.31(17)
C14 N1 C15 O3 -176.35(18)
C16 N1 C15 O3 1.2(3)
C14 N1 C15 C13 3.7(2)
C16 N1 C15 C13 -178.81(17)
C12 C13 C15 O3 174.61(19)
C7 C13 C15 O3 -63.0(3)
C12 C13 C15 N1 -5.42(19)
C7 C13 C15 N1 116.93(17)
